data_4079220
loop_
_publ_author_name
'Poon, Ka Chun'
'Shi, Chuan'
'Sung, Herman H.-Y.'
'Williams, Ian D.'
'Lin, Zhenyang'
'Jia, Guochen'

_publ_section_title
;
 Synthesis of Alkenyl Ylide Complexes from Reactions of
 ReOCl2(OEt)(PPh3)2with Alkynols
;
_journal_issue 20
_journal_name_full Organometallics
_journal_page_first 7085
_journal_paper_doi 10.1021/om3005788
_journal_volume 31
_journal_year 2012
_chemical_absolute_configuration ad
_chemical_formula_moiety 'C41 H37 Cl2 O2 P2 Re'
_chemical_formula_sum 'C41 H37 Cl2 O2 P2 Re'
_chemical_formula_weight 880.75
_chemical_name_systematic
;
 ? 
;
_space_group_IT_number 33
_space_group_name_Hall 'P 2c -2n'
_symmetry_cell_setting orthorhombic
_symmetry_space_group_name_Hall 'P 2c -2n'
_symmetry_space_group_name_H-M 'P n a 21'
_atom_sites_solution_hydrogens geom
_atom_sites_solution_primary direct
_atom_sites_solution_secondary difmap
_audit_creation_date 2012-05-16
_audit_creation_method
;
  Olex2 1.2-beta
  (compiled May  9 2012 12:37:22, GUI svn.r4230)
;
_cell_angle_alpha 90.00
_cell_angle_beta 90.00
_cell_angle_gamma 90.00
_cell_formula_units_Z 4
_cell_length_a 18.1396(18)
_cell_length_b 12.4260(12)
_cell_length_c 16.6718(17)
_cell_measurement_reflns_used 3876
_cell_measurement_temperature 100
_cell_measurement_theta_max 22.50
_cell_measurement_theta_min 2.33
_cell_volume 3757.9(6)
_computing_cell_refinement 'SAINT v7.34A (Bruker, 200?)'
_computing_data_reduction 'SAINT v7.34A (Bruker, 200?)'
_computing_molecular_graphics
;
O. V. Dolomanov, L. J. Bourhis, R. J. Gildea, J. A. K. Howard and H. Puschmann,
OLEX2: a complete structure solution, refinement and analysis program.
J. Appl. Cryst. (2009). 42, 339-341.
;
_computing_publication_material
;
O. V. Dolomanov, L. J. Bourhis, R. J. Gildea, J. A. K. Howard and H. Puschmann,
OLEX2: a complete structure solution, refinement and analysis program.
J. Appl. Cryst. (2009). 42, 339-341.
;
_computing_structure_refinement
;
XL, G.M. Sheldrick, Acta Cryst.
(2008). A64, 112-122
;
_computing_structure_solution 'SHELXS-97 (Sheldrick, 1990)'
_diffrn_ambient_temperature 100
_diffrn_detector_area_resol_mean 8
_diffrn_measured_fraction_theta_full 0.999
_diffrn_measured_fraction_theta_max 0.999
_diffrn_measurement_device_type 'Bruker SMART APEX CCD area detector'
_diffrn_measurement_method '\w and \f scans'
_diffrn_radiation_monochromator graphite
_diffrn_radiation_type MoK\a
_diffrn_radiation_wavelength 0.71073
_diffrn_reflns_av_R_equivalents 0.0606
_diffrn_reflns_av_unetI/netI 0.0773
_diffrn_reflns_limit_h_max 18
_diffrn_reflns_limit_h_min -23
_diffrn_reflns_limit_k_max 13
_diffrn_reflns_limit_k_min -15
_diffrn_reflns_limit_l_max 21
_diffrn_reflns_limit_l_min -17
_diffrn_reflns_number 21880
_diffrn_reflns_theta_full 25.00
_diffrn_reflns_theta_max 27.00
_diffrn_reflns_theta_min 1.99
_diffrn_source 'sealed tube'
_diffrn_source_current 40
_diffrn_source_power 1.5
_diffrn_source_voltage 50
_exptl_absorpt_coefficient_mu 3.495
_exptl_absorpt_correction_T_max 1
_exptl_absorpt_correction_T_min 0.596803
_exptl_absorpt_correction_type multi-scan
_exptl_absorpt_process_details
;
SADABS-2004/1 (Bruker,2004) was used for absorption correction.
R(int) was 0.1249 before and 0.0627 after correction.
The Ratio of minimum to maximum transmission is 0.5968.
The \l/2 correction factor is 0.0015.
;
_exptl_crystal_colour purple
_exptl_crystal_density_diffrn 1.555
_exptl_crystal_density_method 'not measured'
_exptl_crystal_description plate
_exptl_crystal_F_000 1752
_exptl_crystal_size_max 0.35
_exptl_crystal_size_mid 0.30
_exptl_crystal_size_min 0.05
_refine_diff_density_max 1.591
_refine_diff_density_min -1.098
_refine_diff_density_rms 0.111
_refine_ls_abs_structure_details 'Flack H D (1983), Acta Cryst. A39, 876-881'
_refine_ls_abs_structure_Flack 0.003(7)
_refine_ls_extinction_method none
_refine_ls_goodness_of_fit_ref 1.021
_refine_ls_hydrogen_treatment constr
_refine_ls_matrix_type full
_refine_ls_number_parameters 442
_refine_ls_number_reflns 7528
_refine_ls_number_restraints 1
_refine_ls_restrained_S_all 1.021
_refine_ls_R_factor_all 0.0509
_refine_ls_R_factor_gt 0.0373
_refine_ls_shift/su_max 0.003
_refine_ls_shift/su_mean 0.000
_refine_ls_structure_factor_coef Fsqd
_refine_ls_weighting_details
;
 calc 
 [0.00000+1.00000exp(0.80(sin\q/\l)^2^)]/ 
   [\s^2^(Fo^2^)+0.0000+0.0000*P+(0.0120P)^2^+0.0000sin\q/\l] 
 where P = 0.33333Fo^2^ + 0.66667Fc^2^ 
;
_refine_ls_weighting_scheme calc
_refine_ls_wR_factor_gt 0.0714
_refine_ls_wR_factor_ref 0.0758
_reflns_number_gt 6226
_reflns_number_total 7528
_reflns_threshold_expression >2sigma(I)
_cod_data_source_file om3005788_si_001.cif
_cod_data_source_block cool16_Complex5
_cod_depositor_comments
;
The following automatic conversions were performed:

'_symmetry_cell_setting' value 'Orthorhombic' changed to
'orthorhombic' according to
/home/saulius/struct/CIF-dictionaries/cif_core.dic dictionary named
'cif_core.dic' version 2.4.2 from 2011-04-26.

Automatic conversion script
Id: cif_fix_values 1891 2012-01-12 08:04:46Z andrius 
;
_cod_original_sg_symbol_H-M Pna2(1)
_cod_database_code 4079220

loop_
_space_group_symop_id
_space_group_symop_operation_xyz
1 'x, y, z'
2 '-x, -y, z+1/2'
3 'x+1/2, -y+1/2, z'
4 '-x+1/2, y+1/2, z+1/2'

loop_
_atom_site_label
_atom_site_type_symbol
_atom_site_fract_x
_atom_site_fract_y
_atom_site_fract_z
_atom_site_U_iso_or_equiv
_atom_site_adp_type
_atom_site_occupancy
_atom_site_symmetry_multiplicity
_atom_site_calc_flag
_atom_site_refinement_flags
_atom_site_disorder_assembly
_atom_site_disorder_group
Re1 Re 0.285520(11) 0.421293(15) 0.37278(2) 0.01851(6) Uani 1 1 d . C .
Cl1 Cl 0.28049(8) 0.22761(12) 0.34586(10) 0.0271(4) Uani 1 1 d . . .
Cl2 Cl 0.38164(11) 0.43601(15) 0.27077(12) 0.0293(4) Uani 1 1 d . . .
P1 P 0.32157(10) 0.79921(13) 0.39563(10) 0.0245(4) Uani 1 1 d . C .
P2 P 0.19042(9) 0.39682(12) 0.47584(10) 0.0197(3) Uani 1 1 d . . .
O1 O 0.3608(2) 0.3896(4) 0.4506(3) 0.0248(10) Uani 1 1 d . . .
O2 O 0.2186(2) 0.4746(4) 0.3143(3) 0.0256(10) Uani 1 1 d . . .
C5 C 0.4567(4) 0.4318(6) 0.5444(5) 0.049(2) Uani 1 1 d . . .
H5AA H 0.4211 0.4293 0.5886 0.074 Uiso 0.50 1 d PR A 1
H5AB H 0.4782 0.3602 0.5366 0.074 Uiso 0.50 1 d PR A 1
H5AC H 0.4959 0.4832 0.5573 0.074 Uiso 0.50 1 d PR A 1
H5BD H 0.4523 0.3604 0.5690 0.074 Uiso 0.50 1 d PR A 2
H5BE H 0.4935 0.4292 0.5013 0.074 Uiso 0.50 1 d PR A 2
H5BF H 0.4721 0.4841 0.5850 0.074 Uiso 0.50 1 d PR A 2
C3 C 0.3799(4) 0.5716(5) 0.4725(5) 0.0371(17) Uani 1 1 d . . .
H3AA H 0.4154 0.6305 0.4618 0.045 Uiso 0.50 1 d PR B 1
H3AB H 0.3586 0.5807 0.5268 0.045 Uiso 0.50 1 d PR B 1
H3BC H 0.4276 0.5868 0.4460 0.045 Uiso 0.50 1 d PR B 2
H3BD H 0.3707 0.6263 0.5145 0.045 Uiso 0.50 1 d PR B 2
C1 C 0.2911(3) 0.6655(4) 0.3801(7) 0.0288(16) Uani 1 1 d . . .
H1 H 0.2501 0.6576 0.3451 0.035 Uiso 1 1 calc R C .
C2 C 0.3173(3) 0.5761(5) 0.4102(4) 0.0255(14) Uani 1 1 d . C .
C4 C 0.4186(8) 0.4671(11) 0.4677(9) 0.025(3) Uani 0.50 1 d P C 1
H4 H 0.4549 0.4684 0.4226 0.030 Uiso 0.50 1 calc PR C 1
C4A C 0.3826(10) 0.4664(13) 0.5096(9) 0.033(4) Uani 0.50 1 d P C 2
H4A H 0.3454 0.4649 0.5538 0.040 Uiso 0.50 1 calc PR C 2
C11 C 0.3432(4) 0.8296(5) 0.4981(4) 0.0287(16) Uani 1 1 d . . .
C12 C 0.2940(4) 0.8006(6) 0.5587(5) 0.0378(18) Uani 1 1 d . C .
H12 H 0.2504 0.7622 0.5454 0.045 Uiso 1 1 calc R . .
C13 C 0.3078(4) 0.8269(6) 0.6372(5) 0.0408(19) Uani 1 1 d . . .
H13 H 0.2730 0.8097 0.6778 0.049 Uiso 1 1 calc R C .
C14 C 0.3722(4) 0.8782(6) 0.6565(5) 0.0375(18) Uani 1 1 d . C .
H14 H 0.3825 0.8950 0.7109 0.045 Uiso 1 1 calc R . .
C15 C 0.4218(4) 0.9055(6) 0.5984(5) 0.0367(18) Uani 1 1 d . . .
H15 H 0.4658 0.9419 0.6130 0.044 Uiso 1 1 calc R C .
C16 C 0.4091(4) 0.8813(5) 0.5197(4) 0.0302(16) Uani 1 1 d . C .
H16 H 0.4445 0.8993 0.4799 0.036 Uiso 1 1 calc R . .
C21 C 0.4021(4) 0.8293(5) 0.3363(4) 0.0277(15) Uani 1 1 d . . .
C22 C 0.4501(4) 0.7486(6) 0.3137(5) 0.047(2) Uani 1 1 d . C .
H22 H 0.4381 0.6757 0.3249 0.057 Uiso 1 1 calc R . .
C23 C 0.5155(5) 0.7729(7) 0.2748(6) 0.062(3) Uani 1 1 d . . .
H23 H 0.5488 0.7172 0.2601 0.075 Uiso 1 1 calc R C .
C24 C 0.5316(5) 0.8786(7) 0.2576(6) 0.059(3) Uani 1 1 d . C .
H24 H 0.5768 0.8962 0.2320 0.071 Uiso 1 1 calc R . .
C25 C 0.4828(5) 0.9589(6) 0.2773(5) 0.047(2) Uani 1 1 d . . .
H25 H 0.4938 1.0313 0.2635 0.056 Uiso 1 1 calc R C .
C26 C 0.4182(4) 0.9355(5) 0.3168(5) 0.0344(17) Uani 1 1 d . C .
H26 H 0.3848 0.9914 0.3305 0.041 Uiso 1 1 calc R . .
C31 C 0.2476(3) 0.8848(5) 0.3615(5) 0.0279(17) Uani 1 1 d . . .
C32 C 0.2113(4) 0.9561(6) 0.4141(5) 0.043(2) Uani 1 1 d . C .
H32 H 0.2276 0.9645 0.4679 0.052 Uiso 1 1 calc R . .
C33 C 0.1515(5) 1.0136(7) 0.3855(9) 0.062(3) Uani 1 1 d . . .
H33 H 0.1268 1.0622 0.4203 0.074 Uiso 1 1 calc R C .
C34 C 0.1282(5) 1.0025(7) 0.3115(7) 0.063(3) Uani 1 1 d . C .
H34 H 0.0860 1.0416 0.2944 0.076 Uiso 1 1 calc R . .
C35 C 0.1643(5) 0.9335(7) 0.2564(6) 0.061(3) Uani 1 1 d . . .
H35 H 0.1481 0.9273 0.2024 0.073 Uiso 1 1 calc R C .
C36 C 0.2238(4) 0.8757(7) 0.2845(5) 0.045(2) Uani 1 1 d . C .
H36 H 0.2489 0.8282 0.2491 0.053 Uiso 1 1 calc R . .
C41 C 0.1655(3) 0.5161(5) 0.5328(4) 0.0252(15) Uani 1 1 d . . .
C42 C 0.1775(4) 0.5289(6) 0.6123(5) 0.0410(19) Uani 1 1 d . . .
H42 H 0.2020 0.4739 0.6415 0.049 Uiso 1 1 calc R . .
C43 C 0.1540(5) 0.6227(8) 0.6523(6) 0.059(3) Uani 1 1 d . . .
H43 H 0.1618 0.6302 0.7084 0.071 Uiso 1 1 calc R . .
C44 C 0.1196(5) 0.7033(7) 0.6100(6) 0.059(3) Uani 1 1 d . . .
H44 H 0.1039 0.7667 0.6369 0.071 Uiso 1 1 calc R . .
C45 C 0.1080(4) 0.6926(6) 0.5289(6) 0.045(2) Uani 1 1 d . . .
H45 H 0.0838 0.7483 0.5001 0.054 Uiso 1 1 calc R . .
C46 C 0.1313(4) 0.6010(5) 0.4888(5) 0.0342(17) Uani 1 1 d . . .
H46 H 0.1246 0.5948 0.4325 0.041 Uiso 1 1 calc R . .
C51 C 0.2068(4) 0.2891(5) 0.5493(4) 0.0294(15) Uani 1 1 d . . .
C52 C 0.1490(4) 0.2511(6) 0.5964(5) 0.045(2) Uani 1 1 d . . .
H52 H 0.1022 0.2852 0.5944 0.055 Uiso 1 1 calc R . .
C53 C 0.1602(5) 0.1642(7) 0.6455(5) 0.052(2) Uani 1 1 d . . .
H53 H 0.1204 0.1385 0.6772 0.063 Uiso 1 1 calc R . .
C54 C 0.2263(4) 0.1139(6) 0.6502(5) 0.0382(19) Uani 1 1 d . . .
H54 H 0.2328 0.0538 0.6847 0.046 Uiso 1 1 calc R . .
C55 C 0.2830(5) 0.1508(7) 0.6048(5) 0.052(2) Uani 1 1 d . . .
H55 H 0.3297 0.1162 0.6077 0.062 Uiso 1 1 calc R . .
C56 C 0.2736(4) 0.2379(6) 0.5544(5) 0.042(2) Uani 1 1 d . . .
H56 H 0.3139 0.2627 0.5230 0.050 Uiso 1 1 calc R . .
C61 C 0.1017(3) 0.3573(5) 0.4328(4) 0.0225(14) Uani 1 1 d . . .
C62 C 0.0353(3) 0.3832(5) 0.4707(4) 0.0259(15) Uani 1 1 d . . .
H62 H 0.0359 0.4262 0.5178 0.031 Uiso 1 1 calc R . .
C63 C -0.0306(4) 0.3474(5) 0.4407(5) 0.0367(18) Uani 1 1 d . . .
H63 H -0.0752 0.3644 0.4678 0.044 Uiso 1 1 calc R . .
C64 C -0.0327(3) 0.2856(4) 0.3704(8) 0.0361(15) Uani 1 1 d . . .
H64 H -0.0785 0.2614 0.3492 0.043 Uiso 1 1 calc R . .
C65 C 0.0319(4) 0.2608(5) 0.3326(5) 0.0350(17) Uani 1 1 d . . .
H65 H 0.0311 0.2194 0.2847 0.042 Uiso 1 1 calc R . .
C66 C 0.0994(3) 0.2958(4) 0.3639(5) 0.0263(16) Uani 1 1 d . . .
H66 H 0.1440 0.2770 0.3375 0.032 Uiso 1 1 calc R . .

loop_
_atom_site_aniso_label
_atom_site_aniso_U_11
_atom_site_aniso_U_22
_atom_site_aniso_U_33
_atom_site_aniso_U_23
_atom_site_aniso_U_13
_atom_site_aniso_U_12
Re1 0.02040(10) 0.01739(10) 0.01773(10) 0.00148(17) 0.00050(16) -0.00005(9)
Cl1 0.0255(8) 0.0200(7) 0.0358(9) -0.0042(6) 0.0008(7) 0.0002(6)
Cl2 0.0300(10) 0.0312(10) 0.0268(11) 0.0072(8) 0.0099(8) 0.0038(8)
P1 0.0329(9) 0.0201(8) 0.0205(11) -0.0003(6) 0.0039(6) -0.0053(7)
P2 0.0201(8) 0.0200(8) 0.0188(9) 0.0026(7) 0.0013(6) -0.0002(6)
O1 0.023(2) 0.022(2) 0.029(3) -0.003(2) -0.0118(19) -0.001(2)
O2 0.024(2) 0.031(2) 0.022(2) 0.002(2) 0.0005(19) -0.006(2)
C5 0.050(5) 0.048(5) 0.049(5) 0.002(4) -0.031(4) 0.003(4)
C3 0.036(4) 0.031(4) 0.045(5) -0.002(4) -0.011(3) -0.004(3)
C1 0.031(3) 0.026(3) 0.029(4) -0.006(5) 0.000(4) -0.004(2)
C2 0.019(3) 0.027(3) 0.031(3) 0.002(3) 0.005(3) -0.002(3)
C4 0.024(8) 0.029(8) 0.022(9) -0.002(6) -0.006(6) 0.002(6)
C4A 0.048(11) 0.037(9) 0.015(8) -0.013(7) -0.015(7) 0.009(8)
C11 0.037(4) 0.021(3) 0.028(4) -0.003(3) 0.001(3) 0.000(3)
C12 0.042(5) 0.038(4) 0.034(4) -0.009(3) 0.004(3) -0.012(3)
C13 0.042(5) 0.056(5) 0.024(4) 0.000(4) 0.011(3) -0.018(4)
C14 0.055(5) 0.037(4) 0.020(4) -0.001(3) 0.006(3) 0.000(4)
C15 0.030(4) 0.041(4) 0.038(5) -0.005(4) -0.003(3) -0.004(3)
C16 0.035(4) 0.031(4) 0.025(4) -0.001(3) 0.010(3) -0.005(3)
C21 0.038(4) 0.028(3) 0.017(4) 0.000(3) 0.008(3) -0.003(3)
C22 0.055(5) 0.041(5) 0.046(5) 0.014(4) 0.021(4) -0.001(4)
C23 0.059(6) 0.052(5) 0.076(7) 0.010(5) 0.036(5) 0.012(5)
C24 0.046(5) 0.063(6) 0.067(7) 0.004(5) 0.029(5) -0.014(5)
C25 0.061(6) 0.033(4) 0.046(5) -0.005(4) 0.022(4) -0.017(4)
C26 0.048(5) 0.022(4) 0.034(4) -0.002(3) 0.008(3) -0.009(3)
C31 0.032(3) 0.023(3) 0.029(6) 0.001(3) 0.002(3) -0.010(3)
C32 0.051(5) 0.029(4) 0.049(5) -0.006(4) 0.008(4) -0.004(4)
C33 0.061(6) 0.040(4) 0.086(10) -0.001(6) 0.017(6) 0.011(4)
C34 0.046(6) 0.036(5) 0.109(10) 0.007(6) -0.021(6) 0.012(4)
C35 0.064(6) 0.049(5) 0.068(7) 0.016(5) -0.030(5) -0.005(5)
C36 0.043(5) 0.046(5) 0.045(5) 0.005(4) 0.000(4) -0.003(4)
C41 0.024(4) 0.032(4) 0.020(4) -0.004(3) 0.003(3) -0.011(3)
C42 0.043(5) 0.047(5) 0.033(5) -0.015(4) 0.001(4) -0.013(4)
C43 0.068(7) 0.065(6) 0.044(6) -0.021(5) 0.011(5) -0.038(5)
C44 0.052(6) 0.047(5) 0.079(8) -0.039(5) 0.032(5) -0.025(4)
C45 0.031(4) 0.031(4) 0.074(7) -0.011(4) 0.003(4) 0.002(3)
C46 0.037(4) 0.028(4) 0.038(5) -0.010(3) 0.009(3) -0.005(3)
C51 0.026(4) 0.032(4) 0.030(4) 0.005(3) 0.002(3) -0.003(3)
C52 0.039(5) 0.053(5) 0.045(5) 0.028(4) 0.009(4) -0.001(4)
C53 0.050(5) 0.063(6) 0.044(5) 0.027(4) 0.010(4) -0.012(4)
C54 0.060(6) 0.031(4) 0.024(4) 0.012(3) 0.000(4) 0.004(4)
C55 0.055(6) 0.050(5) 0.052(6) 0.028(4) 0.011(4) 0.025(4)
C56 0.035(5) 0.045(5) 0.045(5) 0.021(4) 0.005(3) 0.003(4)
C61 0.016(3) 0.019(3) 0.032(4) 0.005(3) 0.002(3) 0.002(2)
C62 0.026(4) 0.024(3) 0.028(4) 0.006(3) 0.001(3) -0.002(3)
C63 0.017(4) 0.035(4) 0.058(5) 0.012(4) 0.008(3) 0.000(3)
C64 0.024(3) 0.027(3) 0.058(5) -0.001(6) -0.004(5) 0.001(2)
C65 0.032(4) 0.025(4) 0.048(5) -0.002(3) -0.012(3) -0.002(3)
C66 0.023(3) 0.019(3) 0.037(5) 0.001(4) 0.000(4) 0.003(2)

loop_
_atom_type_symbol
_atom_type_description
_atom_type_scat_dispersion_real
_atom_type_scat_dispersion_imag
_atom_type_scat_source
C C 0.0033 0.0016 'International Tables Vol C Tables 4.2.6.8 and 6.1.1.4'
H H 0.0000 0.0000 'International Tables Vol C Tables 4.2.6.8 and 6.1.1.4'
Cl Cl 0.1484 0.1585 'International Tables Vol C Tables 4.2.6.8 and 6.1.1.4'
O O 0.0106 0.0060 'International Tables Vol C Tables 4.2.6.8 and 6.1.1.4'
P P 0.1023 0.0942 'International Tables Vol C Tables 4.2.6.8 and 6.1.1.4'
Re Re -1.0185 7.2310 'International Tables Vol C Tables 4.2.6.8 and 6.1.1.4'

loop_
_geom_angle_atom_site_label_1
_geom_angle_atom_site_label_2
_geom_angle_atom_site_label_3
_geom_angle
Cl1 Re1 P2 88.87(5)
Cl2 Re1 Cl1 88.43(6)
Cl2 Re1 P2 177.11(6)
O1 Re1 Cl1 87.07(14)
O1 Re1 Cl2 88.75(15)
O1 Re1 P2 90.08(15)
O1 Re1 C2 78.1(2)
O2 Re1 Cl1 104.63(15)
O2 Re1 Cl2 94.69(15)
O2 Re1 P2 86.98(15)
O2 Re1 O1 167.9(2)
O2 Re1 C2 90.5(2)
C2 Re1 Cl1 164.43(18)
C2 Re1 Cl2 86.70(18)
C2 Re1 P2 95.65(17)
C1 P1 C11 113.9(5)
C1 P1 C21 111.6(4)
C1 P1 C31 106.0(3)
C11 P1 C21 107.6(3)
C11 P1 C31 109.8(3)
C21 P1 C31 107.9(3)
C41 P2 Re1 116.1(2)
C41 P2 C51 106.6(3)
C41 P2 C61 101.8(3)
C51 P2 Re1 116.3(2)
C61 P2 Re1 112.2(2)
C61 P2 C51 102.0(3)
C4 O1 Re1 120.6(6)
C4A O1 Re1 121.7(7)
C4A O1 C4 38.8(8)
C4 C5 C4A 36.6(7)
C4 C3 C2 110.2(7)
C4A C3 C2 110.2(8)
C4A C3 C4 38.1(8)
C2 C1 P1 128.9(7)
C3 C2 Re1 111.6(4)
C1 C2 Re1 124.4(6)
C1 C2 C3 123.8(6)
O1 C4 C5 107.7(10)
O1 C4 C3 104.5(9)
C3 C4 C5 115.1(11)
O1 C4A C5 108.6(11)
O1 C4A C3 107.5(11)
C3 C4A C5 116.5(13)
C12 C11 P1 119.7(5)
C12 C11 C16 118.5(7)
C16 C11 P1 121.8(5)
C13 C12 C11 120.8(7)
C14 C13 C12 119.4(7)
C15 C14 C13 120.8(7)
C14 C15 C16 121.1(7)
C15 C16 C11 119.4(6)
C22 C21 P1 120.7(5)
C22 C21 C26 119.5(6)
C26 C21 P1 119.7(5)
C21 C22 C23 120.6(7)
C24 C23 C22 119.2(8)
C25 C24 C23 120.4(8)
C24 C25 C26 120.7(7)
C25 C26 C21 119.5(7)
C32 C31 P1 121.5(6)
C36 C31 P1 119.0(6)
C36 C31 C32 119.4(7)
C33 C32 C31 118.5(9)
C34 C33 C32 121.5(10)
C33 C34 C35 121.7(9)
C36 C35 C34 117.2(9)
C31 C36 C35 121.7(8)
C42 C41 P2 124.6(6)
C42 C41 C46 119.1(7)
C46 C41 P2 116.3(5)
C41 C42 C43 120.9(8)
C44 C43 C42 119.8(9)
C43 C44 C45 120.3(8)
C44 C45 C46 120.5(8)
C45 C46 C41 119.5(7)
C52 C51 P2 120.0(5)
C56 C51 P2 121.4(5)
C56 C51 C52 118.3(7)
C53 C52 C51 119.5(7)
C54 C53 C52 121.9(7)
C53 C54 C55 118.9(7)
C54 C55 C56 120.7(7)
C51 C56 C55 120.7(7)
C62 C61 P2 121.3(5)
C66 C61 P2 120.1(5)
C66 C61 C62 118.6(6)
C63 C62 C61 120.8(7)
C62 C63 C64 120.4(6)
C65 C64 C63 119.1(6)
C64 C65 C66 120.6(7)
C61 C66 C65 120.5(6)

loop_
_geom_bond_atom_site_label_1
_geom_bond_atom_site_label_2
_geom_bond_distance
Re1 Cl1 2.4499(15)
Re1 Cl2 2.4426(19)
Re1 P2 2.4537(17)
Re1 O1 1.924(4)
Re1 O2 1.692(4)
Re1 C2 2.102(6)
P1 C1 1.769(6)
P1 C11 1.793(7)
P1 C21 1.803(7)
P1 C31 1.804(7)
P2 C41 1.818(7)
P2 C51 1.839(7)
P2 C61 1.829(6)
O1 C4 1.452(15)
O1 C4A 1.426(15)
C5 C4 1.518(16)
C5 C4A 1.526(17)
C3 C2 1.541(9)
C3 C4 1.479(15)
C3 C4A 1.448(17)
C1 C2 1.308(9)
C11 C12 1.396(10)
C11 C16 1.404(9)
C12 C13 1.372(10)
C13 C14 1.370(10)
C14 C15 1.364(10)
C15 C16 1.366(10)
C21 C22 1.381(9)
C21 C26 1.390(8)
C22 C23 1.385(10)
C23 C24 1.376(12)
C24 C25 1.373(11)
C25 C26 1.375(10)
C31 C32 1.409(10)
C31 C36 1.360(12)
C32 C33 1.384(12)
C33 C34 1.312(17)
C34 C35 1.417(14)
C35 C36 1.379(11)
C41 C42 1.352(9)
C41 C46 1.426(10)
C42 C43 1.410(12)
C43 C44 1.374(13)
C44 C45 1.375(12)
C45 C46 1.385(9)
C51 C52 1.392(9)
C51 C56 1.371(9)
C52 C53 1.370(10)
C53 C54 1.355(10)
C54 C55 1.357(10)
C55 C56 1.381(10)
C61 C62 1.398(8)
C61 C66 1.380(10)
C62 C63 1.371(9)
C63 C64 1.402(13)
C64 C65 1.366(10)
C65 C66 1.400(8)
